data_2235099
loop_
_publ_author_name
'Yoon, Yeong Keng'
'Manogaran, Elumalai'
'Ali, Mohamed Ashraf'
'Arshad, Suhana'
'Razak, Ibrahim Abdul'

_publ_section_title
;
 Ethyl 4-anilino-3-nitrobenzoate
;
_journal_coeditor_code IS5128
_journal_issue 6
_journal_name_full 'Acta Crystallographica Section E'
_journal_page_first o1684
_journal_paper_doi 10.1107/S1600536812019903
_journal_volume 68
_journal_year 2012
_chemical_formula_iupac 'C15 H14 N2 O4'
_chemical_formula_moiety 'C15 H14 N2 O4'
_chemical_formula_sum 'C15 H14 N2 O4'
_chemical_formula_weight 286.28
_chemical_name_systematic
;
Ethyl 4-anilino-3-nitrobenzoate
;
_space_group_IT_number 14
_symmetry_cell_setting monoclinic
_symmetry_space_group_name_Hall '-P 2ybc'
_symmetry_space_group_name_H-M 'P 1 21/c 1'
_atom_sites_solution_hydrogens geom
_atom_sites_solution_primary direct
_atom_sites_solution_secondary difmap
_audit_creation_method SHELXL-97
_cell_angle_alpha 90.00
_cell_angle_beta 120.2440(10)
_cell_angle_gamma 90.00
_cell_formula_units_Z 4
_cell_length_a 10.6464(2)
_cell_length_b 9.9178(2)
_cell_length_c 14.7885(2)
_cell_measurement_reflns_used 3629
_cell_measurement_temperature 100.0(10)
_cell_measurement_theta_max 31.43
_cell_measurement_theta_min 2.85
_cell_volume 1348.96(4)
_computing_cell_refinement 'SAINT (Bruker, 2009)'
_computing_data_collection 'APEX2 (Bruker, 2009)'
_computing_data_reduction 'SAINT (Bruker, 2009)'
_computing_molecular_graphics 'SHELXTL (Sheldrick, 2008)'
_computing_publication_material
;
SHELXTL (Sheldrick, 2008) and PLATON (Spek, 2009)
;
_computing_structure_refinement 'SHELXTL (Sheldrick, 2008)'
_computing_structure_solution 'SHELXTL (Sheldrick, 2008)'
_diffrn_ambient_temperature 100.0(10)
_diffrn_measured_fraction_theta_full 0.996
_diffrn_measured_fraction_theta_max 0.996
_diffrn_measurement_device_type
;
Bruker SMART APEXII CCD area-detector
;
_diffrn_measurement_method '\f and \w scans'
_diffrn_radiation_monochromator graphite
_diffrn_radiation_source 'fine-focus sealed tube'
_diffrn_radiation_type MoK\a
_diffrn_radiation_wavelength 0.71073
_diffrn_reflns_av_R_equivalents 0.0404
_diffrn_reflns_av_sigmaI/netI 0.0426
_diffrn_reflns_limit_h_max 15
_diffrn_reflns_limit_h_min -15
_diffrn_reflns_limit_k_max 14
_diffrn_reflns_limit_k_min -14
_diffrn_reflns_limit_l_max 21
_diffrn_reflns_limit_l_min -21
_diffrn_reflns_number 17988
_diffrn_reflns_theta_full 31.92
_diffrn_reflns_theta_max 31.92
_diffrn_reflns_theta_min 2.21
_diffrn_standards_number 0
_exptl_absorpt_coefficient_mu 0.104
_exptl_absorpt_correction_T_max 0.9837
_exptl_absorpt_correction_T_min 0.9647
_exptl_absorpt_correction_type multi-scan
_exptl_absorpt_process_details '(<i>SADABS</i>; Bruker, 2009)'
_exptl_crystal_colour yellow
_exptl_crystal_density_diffrn 1.410
_exptl_crystal_density_method 'not measured'
_exptl_crystal_description block
_exptl_crystal_F_000 600
_exptl_crystal_size_max 0.35
_exptl_crystal_size_mid 0.20
_exptl_crystal_size_min 0.16
_refine_diff_density_max 0.386
_refine_diff_density_min -0.258
_refine_ls_extinction_method none
_refine_ls_goodness_of_fit_ref 1.036
_refine_ls_hydrogen_treatment mixed
_refine_ls_matrix_type full
_refine_ls_number_parameters 195
_refine_ls_number_reflns 4639
_refine_ls_number_restraints 0
_refine_ls_restrained_S_all 1.036
_refine_ls_R_factor_all 0.0752
_refine_ls_R_factor_gt 0.0467
_refine_ls_shift/su_max 0.001
_refine_ls_shift/su_mean 0.000
_refine_ls_structure_factor_coef Fsqd
_refine_ls_weighting_details 'calc w=1/[\s^2^(Fo^2^)+(0.0561P)^2^+0.2709P] where P=(Fo^2^+2Fc^2^)/3'
_refine_ls_weighting_scheme calc
_refine_ls_wR_factor_gt 0.1105
_refine_ls_wR_factor_ref 0.1244
_reflns_number_gt 3276
_reflns_number_total 4639
_reflns_threshold_expression I>2\s(I)
_cod_data_source_file is5128.cif
_cod_data_source_block I
_cod_original_sg_symbol_H-M 'P 21/c'
_cod_database_code 2235099
_cod_database_fobs_code 2235099

loop_
_symmetry_equiv_pos_as_xyz
'x, y, z'
'-x, y+1/2, -z+1/2'
'-x, -y, -z'
'x, -y-1/2, z-1/2'

loop_
_atom_site_type_symbol
_atom_site_label
_atom_site_fract_x
_atom_site_fract_y
_atom_site_fract_z
_atom_site_U_iso_or_equiv
_atom_site_adp_type
_atom_site_calc_flag
_atom_site_refinement_flags
_atom_site_occupancy
_atom_site_symmetry_multiplicity
O O1 0.28632(10) -0.12818(8) 0.76247(7) 0.01976(19) Uani d . 1 1
O O2 0.46453(10) 0.00161(9) 0.76921(7) 0.0212(2) Uani d . 1 1
O O3 0.66947(10) 0.34436(10) 1.03221(8) 0.0273(2) Uani d . 1 1
O O4 0.55970(10) 0.42674(9) 1.10945(8) 0.0228(2) Uani d . 1 1
N N1 0.33488(11) 0.29963(10) 1.09858(8) 0.0181(2) Uani d . 1 1
N N2 0.56820(11) 0.34349(10) 1.05006(8) 0.0184(2) Uani d . 1 1
C C1 0.46344(13) 0.16060(11) 0.92632(9) 0.0165(2) Uani d . 1 1
H H1A 0.5353 0.1764 0.9095 0.020 Uiso calc R 1 1
C C2 0.45671(12) 0.24143(11) 1.00074(9) 0.0154(2) Uani d . 1 1
C C3 0.34771(13) 0.22195(11) 1.02854(9) 0.0153(2) Uani d . 1 1
C C4 0.24935(13) 0.11392(12) 0.97700(9) 0.0169(2) Uani d . 1 1
H H4A 0.1767 0.0968 0.9929 0.020 Uiso calc R 1 1
C C5 0.25813(13) 0.03416(12) 0.90452(10) 0.0173(2) Uani d . 1 1
H H5A 0.1924 -0.0362 0.8730 0.021 Uiso calc R 1 1
C C6 0.36523(13) 0.05748(11) 0.87723(9) 0.0161(2) Uani d . 1 1
C C7 0.37913(13) -0.02319(12) 0.79882(10) 0.0173(2) Uani d . 1 1
C C8 0.29118(15) -0.20792(13) 0.68146(11) 0.0239(3) Uani d . 1 1
H H8A 0.3826 -0.2563 0.7107 0.029 Uiso calc R 1 1
H H8B 0.2825 -0.1497 0.6259 0.029 Uiso calc R 1 1
C C9 0.16782(18) -0.30447(14) 0.63980(12) 0.0324(3) Uani d . 1 1
H H9A 0.1677 -0.3582 0.5858 0.049 Uiso calc R 1 1
H H9B 0.0780 -0.2555 0.6114 0.049 Uiso calc R 1 1
H H9C 0.1780 -0.3620 0.6953 0.049 Uiso calc R 1 1
C C10 0.23046(13) 0.27774(12) 1.13077(10) 0.0175(2) Uani d . 1 1
C C11 0.11792(14) 0.37011(13) 1.10012(11) 0.0227(3) Uani d . 1 1
H H11A 0.1090 0.4418 1.0567 0.027 Uiso calc R 1 1
C C12 0.01887(15) 0.35537(14) 1.13428(12) 0.0281(3) Uani d . 1 1
H H12A -0.0559 0.4176 1.1143 0.034 Uiso calc R 1 1
C C13 0.03126(15) 0.24804(14) 1.19810(12) 0.0287(3) Uani d . 1 1
H H13A -0.0359 0.2374 1.2202 0.034 Uiso calc R 1 1
C C14 0.14412(16) 0.15626(14) 1.22907(12) 0.0269(3) Uani d . 1 1
H H14A 0.1528 0.0846 1.2724 0.032 Uiso calc R 1 1
C C15 0.24447(15) 0.17090(12) 1.19555(11) 0.0218(3) Uani d . 1 1
H H15A 0.3202 0.1095 1.2165 0.026 Uiso calc R 1 1
H H1N1 0.3899(19) 0.3693(16) 1.1227(13) 0.030(4) Uiso d . 1 1

loop_
_atom_site_aniso_label
_atom_site_aniso_U_11
_atom_site_aniso_U_22
_atom_site_aniso_U_33
_atom_site_aniso_U_12
_atom_site_aniso_U_13
_atom_site_aniso_U_23
O1 0.0247(5) 0.0208(4) 0.0188(5) 0.0008(3) 0.0147(4) -0.0030(3)
O2 0.0237(5) 0.0249(4) 0.0222(5) 0.0049(3) 0.0169(4) 0.0034(4)
O3 0.0211(5) 0.0350(5) 0.0342(6) -0.0065(4) 0.0202(4) -0.0053(4)
O4 0.0259(5) 0.0229(4) 0.0250(5) -0.0052(4) 0.0169(4) -0.0054(4)
N1 0.0189(5) 0.0194(5) 0.0218(6) -0.0037(4) 0.0146(4) -0.0049(4)
N2 0.0176(5) 0.0211(5) 0.0193(5) -0.0010(4) 0.0113(4) 0.0013(4)
C1 0.0172(5) 0.0188(5) 0.0176(6) 0.0039(4) 0.0119(5) 0.0048(4)
C2 0.0151(5) 0.0172(5) 0.0163(6) 0.0000(4) 0.0096(5) 0.0011(4)
C3 0.0153(5) 0.0176(5) 0.0153(6) 0.0018(4) 0.0092(4) 0.0011(4)
C4 0.0157(5) 0.0211(5) 0.0172(6) -0.0009(4) 0.0107(5) -0.0005(4)
C5 0.0176(5) 0.0191(5) 0.0167(6) -0.0001(4) 0.0098(5) -0.0005(4)
C6 0.0182(5) 0.0187(5) 0.0146(6) 0.0036(4) 0.0107(5) 0.0025(4)
C7 0.0195(6) 0.0183(5) 0.0162(6) 0.0050(4) 0.0106(5) 0.0037(4)
C8 0.0314(7) 0.0249(6) 0.0208(7) 0.0044(5) 0.0171(6) -0.0038(5)
C9 0.0428(9) 0.0279(7) 0.0307(8) -0.0050(6) 0.0217(7) -0.0078(6)
C10 0.0157(5) 0.0222(5) 0.0183(6) -0.0038(4) 0.0113(5) -0.0063(5)
C11 0.0181(6) 0.0273(6) 0.0227(7) 0.0004(5) 0.0104(5) -0.0031(5)
C12 0.0181(6) 0.0356(7) 0.0334(8) -0.0002(5) 0.0151(6) -0.0101(6)
C13 0.0256(7) 0.0362(7) 0.0356(8) -0.0118(6) 0.0239(6) -0.0167(6)
C14 0.0348(8) 0.0266(6) 0.0314(8) -0.0086(5) 0.0256(7) -0.0073(6)
C15 0.0245(6) 0.0217(6) 0.0259(7) -0.0012(5) 0.0176(6) -0.0033(5)

loop_
_atom_type_symbol
_atom_type_description
_atom_type_scat_dispersion_real
_atom_type_scat_dispersion_imag
_atom_type_scat_source
C C 0.0033 0.0016 'International Tables Vol C Tables 4.2.6.8 and 6.1.1.4'
H H 0.0000 0.0000 'International Tables Vol C Tables 4.2.6.8 and 6.1.1.4'
N N 0.0061 0.0033 'International Tables Vol C Tables 4.2.6.8 and 6.1.1.4'
O O 0.0106 0.0060 'International Tables Vol C Tables 4.2.6.8 and 6.1.1.4'

loop_
_geom_angle_atom_site_label_1
_geom_angle_atom_site_label_2
_geom_angle_atom_site_label_3
_geom_angle
C7 O1 C8 115.13(9)
C3 N1 C10 124.35(10)
C3 N1 H1N1 117.8(11)
C10 N1 H1N1 117.8(11)
O3 N2 O4 122.02(11)
O3 N2 C2 118.75(10)
O4 N2 C2 119.23(9)
C6 C1 C2 121.06(10)
C6 C1 H1A 119.5
C2 C1 H1A 119.5
C1 C2 C3 121.55(11)
C1 C2 N2 116.46(10)
C3 C2 N2 121.97(10)
N1 C3 C4 120.59(10)
N1 C3 C2 123.68(11)
C4 C3 C2 115.72(10)
C5 C4 C3 122.11(10)
C5 C4 H4A 118.9
C3 C4 H4A 118.9
C4 C5 C6 120.86(11)
C4 C5 H5A 119.6
C6 C5 H5A 119.6
C1 C6 C5 118.69(10)
C1 C6 C7 117.78(10)
C5 C6 C7 123.53(11)
O2 C7 O1 122.94(11)
O2 C7 C6 124.18(11)
O1 C7 C6 112.88(9)
O1 C8 C9 107.49(10)
O1 C8 H8A 110.2
C9 C8 H8A 110.2
O1 C8 H8B 110.2
C9 C8 H8B 110.2
H8A C8 H8B 108.5
C8 C9 H9A 109.5
C8 C9 H9B 109.5
H9A C9 H9B 109.5
C8 C9 H9C 109.5
H9A C9 H9C 109.5
H9B C9 H9C 109.5
C15 C10 C11 120.29(11)
C15 C10 N1 121.04(11)
C11 C10 N1 118.58(11)
C12 C11 C10 120.00(13)
C12 C11 H11A 120.0
C10 C11 H11A 120.0
C13 C12 C11 120.03(13)
C13 C12 H12A 120.0
C11 C12 H12A 120.0
C12 C13 C14 119.90(11)
C12 C13 H13A 120.0
C14 C13 H13A 120.0
C13 C14 C15 120.36(13)
C13 C14 H14A 119.8
C15 C14 H14A 119.8
C10 C15 C14 119.41(12)
C10 C15 H15A 120.3
C14 C15 H15A 120.3

loop_
_geom_bond_atom_site_label_1
_geom_bond_atom_site_label_2
_geom_bond_distance
O1 C7 1.3470(15)
O1 C8 1.4582(14)
O2 C7 1.2165(13)
O3 N2 1.2325(12)
O4 N2 1.2415(13)
N1 C3 1.3518(14)
N1 C10 1.4293(14)
N1 H1N1 0.858(17)
N2 C2 1.4468(15)
C1 C6 1.3789(17)
C1 C2 1.3923(15)
C1 H1A 0.9300
C2 C3 1.4262(15)
C3 C4 1.4218(16)
C4 C5 1.3727(16)
C4 H4A 0.9300
C5 C6 1.4071(15)
C5 H5A 0.9300
C6 C7 1.4764(16)
C8 C9 1.485(2)
C8 H8A 0.9700
C8 H8B 0.9700
C9 H9A 0.9600
C9 H9B 0.9600
C9 H9C 0.9600
C10 C15 1.3852(17)
C10 C11 1.3904(17)
C11 C12 1.3875(17)
C11 H11A 0.9300
C12 C13 1.384(2)
C12 H12A 0.9300
C13 C14 1.388(2)
C13 H13A 0.9300
C14 C15 1.3935(17)
C14 H14A 0.9300
C15 H15A 0.9300

loop_
_geom_hbond_atom_site_label_D
_geom_hbond_atom_site_label_H
_geom_hbond_atom_site_label_A
_geom_hbond_site_symmetry_A
_geom_hbond_distance_DH
_geom_hbond_distance_HA
_geom_hbond_distance_DA
_geom_hbond_angle_DHA
_geom_hbond_publ_flag
N1 H1N1 O4 . 0.859(18) 2.00(2) 2.6375(17) 130.6(17) yes
N1 H1N1 O2 4_566 0.858(17) 2.288(16) 2.9411(14) 133.0(14) yes
C15 H15A O2 3_657 0.9300 2.4500 3.342(2) 160.00 yes

loop_
_geom_torsion_atom_site_label_1
_geom_torsion_atom_site_label_2
_geom_torsion_atom_site_label_3
_geom_torsion_atom_site_label_4
_geom_torsion
C6 C1 C2 C3 -0.58(18)
C6 C1 C2 N2 177.85(11)
O3 N2 C2 C1 -7.34(16)
O4 N2 C2 C1 173.15(11)
O3 N2 C2 C3 171.07(11)
O4 N2 C2 C3 -8.44(17)
C10 N1 C3 C4 3.33(18)
C10 N1 C3 C2 -177.07(11)
C1 C2 C3 N1 -178.51(11)
N2 C2 C3 N1 3.15(18)
C1 C2 C3 C4 1.12(17)
N2 C2 C3 C4 -177.22(10)
N1 C3 C4 C5 179.17(12)
C2 C3 C4 C5 -0.47(17)
C3 C4 C5 C6 -0.72(19)
C2 C1 C6 C5 -0.65(18)
C2 C1 C6 C7 179.67(11)
C4 C5 C6 C1 1.29(18)
C4 C5 C6 C7 -179.04(11)
C8 O1 C7 O2 -2.29(17)
C8 O1 C7 C6 177.49(10)
C1 C6 C7 O2 -5.67(18)
C5 C6 C7 O2 174.66(12)
C1 C6 C7 O1 174.56(10)
C5 C6 C7 O1 -5.11(17)
C7 O1 C8 C9 -171.43(11)
C3 N1 C10 C15 72.36(17)
C3 N1 C10 C11 -110.92(14)
C15 C10 C11 C12 -0.1(2)
N1 C10 C11 C12 -176.86(12)
C10 C11 C12 C13 -0.6(2)
C11 C12 C13 C14 0.9(2)
C12 C13 C14 C15 -0.5(2)
C11 C10 C15 C14 0.49(19)
N1 C10 C15 C14 177.15(12)
C13 C14 C15 C10 -0.2(2)

loop_
_cod_related_entry_id
_cod_related_entry_database
_cod_related_entry_code
1 ChemSpider 24741365
